data_4032970
loop_
_publ_author_name
'Liu, Li'
'Bai, Shu-Hua'
'Li, Yang'
'Wang, Li-Xun'
'Hu, Yang'
'Sung, Hui-Ling'
'Li, Jian'

_publ_section_title
;
 Synthesis of 2,3-Diarylisoindolin-1-one by Copper-Catalyzed Cascade
 Annulation of 2-Formylbenzonitriles, Arenes, and Diaryliodonium Salts.
;
_journal_issue 20
_journal_name_full 'The Journal of organic chemistry'
_journal_page_first 11084
_journal_page_last 11090
_journal_paper_doi 10.1021/acs.joc.7b02035
_journal_volume 82
_journal_year 2017
_chemical_formula_sum 'C22 H18 Br N O3'
_chemical_formula_weight 424.28
_space_group_crystal_system monoclinic
_space_group_IT_number 14
_space_group_name_Hall '-P 2ybc'
_space_group_name_H-M_alt 'P 1 21/c 1'
_symmetry_space_group_name_Hall '-P 2ybc'
_symmetry_space_group_name_H-M 'P 1 21/c 1'
_atom_sites_solution_hydrogens geom
_audit_creation_method SHELXL-2014/7
_cell_angle_alpha 90
_cell_angle_beta 106.04(2)
_cell_angle_gamma 90
_cell_formula_units_Z 4
_cell_length_a 8.136(11)
_cell_length_b 22.01(3)
_cell_length_c 11.172(14)
_cell_measurement_reflns_used 1315
_cell_measurement_temperature 296(2)
_cell_measurement_theta_max 19.80
_cell_measurement_theta_min 2.60
_cell_volume 1923(4)
_computing_cell_refinement 'Bruker SAINT'
_computing_data_collection 'Bruker APEX2'
_computing_data_reduction 'Bruker SAINT'
_computing_molecular_graphics 'Bruker SHELXTL'
_computing_publication_material 'Bruker SHELXTL'
_computing_structure_refinement 'SHELXL-2014 (Sheldrick 2014)'
_computing_structure_solution 'SHELXS-97 (Sheldrick 2008)'
_diffrn_ambient_temperature 296(2)
_diffrn_measured_fraction_theta_full 0.976
_diffrn_measured_fraction_theta_max 0.976
_diffrn_measurement_device_type 'Bruker APEX-II CCD'
_diffrn_measurement_method '\f and \w scans'
_diffrn_radiation_type MoK\a
_diffrn_radiation_wavelength 0.71073
_diffrn_reflns_av_R_equivalents 0.0514
_diffrn_reflns_av_unetI/netI 0.0649
_diffrn_reflns_Laue_measured_fraction_full 0.976
_diffrn_reflns_Laue_measured_fraction_max 0.976
_diffrn_reflns_limit_h_max 5
_diffrn_reflns_limit_h_min -9
_diffrn_reflns_limit_k_max 25
_diffrn_reflns_limit_k_min -26
_diffrn_reflns_limit_l_max 13
_diffrn_reflns_limit_l_min -11
_diffrn_reflns_number 8831
_diffrn_reflns_point_group_measured_fraction_full 0.976
_diffrn_reflns_point_group_measured_fraction_max 0.976
_diffrn_reflns_theta_full 25.006
_diffrn_reflns_theta_max 25.006
_diffrn_reflns_theta_min 1.850
_exptl_absorpt_coefficient_mu 2.159
_exptl_crystal_colour colorless
_exptl_crystal_density_diffrn 1.466
_exptl_crystal_description block
_exptl_crystal_F_000 864
_exptl_crystal_size_max 0.270
_exptl_crystal_size_mid 0.250
_exptl_crystal_size_min 0.220
_refine_diff_density_max 0.248
_refine_diff_density_min -0.447
_refine_diff_density_rms 0.068
_refine_ls_extinction_method none
_refine_ls_goodness_of_fit_ref 0.997
_refine_ls_hydrogen_treatment constr
_refine_ls_matrix_type full
_refine_ls_number_parameters 246
_refine_ls_number_reflns 3323
_refine_ls_number_restraints 0
_refine_ls_restrained_S_all 0.997
_refine_ls_R_factor_all 0.0930
_refine_ls_R_factor_gt 0.0456
_refine_ls_shift/su_max 0.000
_refine_ls_shift/su_mean 0.000
_refine_ls_structure_factor_coef Fsqd
_refine_ls_weighting_details 'w=1/[\s^2^(Fo^2^)+(0.0624P)^2^] where P=(Fo^2^+2Fc^2^)/3'
_refine_ls_weighting_scheme calc
_refine_ls_wR_factor_gt 0.1079
_refine_ls_wR_factor_ref 0.1302
_reflns_Friedel_coverage 0.000
_reflns_number_gt 1992
_reflns_number_total 3323
_reflns_threshold_expression 'I > 2\s(I)'
_cod_data_source_file jo7b02035_si_002.cif
_cod_data_source_block 20161228LL_D897_0m_4ah
_cod_depositor_comments 'Adding full bibliography for 4032968--4032972.cif.'
_cod_database_code 4032970
_shelx_shelxl_version_number 2014/7
_shelx_space_group_comment
;
The symmetry employed for this shelxl refinement is uniquely defined
by the following loop, which should always be used as a source of
symmetry information in preference to the above space-group names.
They are only intended as comments.
;
_shelx_estimated_absorpt_t_min 0.593
_shelx_estimated_absorpt_t_max 0.648

loop_
_space_group_symop_operation_xyz
'x, y, z'
'-x, y+1/2, -z+1/2'
'-x, -y, -z'
'x, -y-1/2, z-1/2'

loop_
_atom_site_label
_atom_site_type_symbol
_atom_site_fract_x
_atom_site_fract_y
_atom_site_fract_z
_atom_site_U_iso_or_equiv
_atom_site_adp_type
_atom_site_occupancy
_atom_site_site_symmetry_order
_atom_site_calc_flag
_atom_site_refinement_flags_posn
_atom_site_refinement_flags_adp
Br1 Br 1.29215(6) 0.53094(3) 0.43227(5) 0.0914(3) Uani 1 1 d . .
C1 C 1.0770(5) 0.54829(18) 0.3166(4) 0.0539(11) Uani 1 1 d . .
C2 C 1.0610(5) 0.54328(17) 0.1917(4) 0.0523(10) Uani 1 1 d . .
H2 H 1.1540 0.5316 0.1640 0.063 Uiso 1 1 calc R U
C3 C 0.9030(5) 0.55591(17) 0.1060(4) 0.0449(9) Uani 1 1 d . .
H3 H 0.8924 0.5526 0.0212 0.054 Uiso 1 1 calc R U
C4 C 0.7619(4) 0.57323(14) 0.1452(3) 0.0363(8) Uani 1 1 d . .
C5 C 0.7806(5) 0.57859(16) 0.2717(4) 0.0487(10) Uani 1 1 d . .
H5 H 0.6884 0.5907 0.3000 0.058 Uiso 1 1 calc R U
C6 C 0.9388(5) 0.56573(18) 0.3570(4) 0.0561(11) Uani 1 1 d . .
H6 H 0.9505 0.5690 0.4420 0.067 Uiso 1 1 calc R U
C7 C 0.5453(5) 0.56454(16) -0.0628(3) 0.0425(9) Uani 1 1 d . .
C8 C 0.3651(5) 0.58539(15) -0.1121(3) 0.0393(9) Uani 1 1 d . .
C9 C 0.2542(5) 0.57756(16) -0.2303(4) 0.0528(10) Uani 1 1 d . .
H9 H 0.2889 0.5570 -0.2920 0.063 Uiso 1 1 calc R U
C10 C 0.0905(6) 0.60123(19) -0.2538(4) 0.0597(11) Uani 1 1 d . .
H10 H 0.0148 0.5968 -0.3327 0.072 Uiso 1 1 calc R U
C11 C 0.0375(5) 0.63127(18) -0.1624(4) 0.0583(11) Uani 1 1 d . .
H11 H -0.0736 0.6461 -0.1794 0.070 Uiso 1 1 calc R U
C12 C 0.1501(5) 0.63917(17) -0.0453(4) 0.0500(10) Uani 1 1 d . .
H12 H 0.1160 0.6599 0.0163 0.060 Uiso 1 1 calc R U
C13 C 0.3158(4) 0.61566(15) -0.0208(3) 0.0379(8) Uani 1 1 d . .
C14 C 0.4637(4) 0.61933(14) 0.0948(3) 0.0342(8) Uani 1 1 d . .
H14 H 0.4348 0.5986 0.1640 0.041 Uiso 1 1 calc R U
C15 C 0.5110(4) 0.68487(15) 0.1292(3) 0.0383(8) Uani 1 1 d . .
C16 C 0.6274(4) 0.71594(16) 0.0819(3) 0.0413(9) Uani 1 1 d . .
H16 H 0.6867 0.6952 0.0344 0.050 Uiso 1 1 calc R U
C17 C 0.6572(5) 0.77767(17) 0.1043(4) 0.0508(10) Uani 1 1 d . .
C18 C 0.5691(5) 0.80802(18) 0.1761(4) 0.0585(11) Uani 1 1 d . .
H18 H 0.5878 0.8493 0.1917 0.070 Uiso 1 1 calc R U
C19 C 0.4538(5) 0.77751(18) 0.2248(4) 0.0562(11) Uani 1 1 d . .
H19 H 0.3956 0.7984 0.2729 0.067 Uiso 1 1 calc R U
C20 C 0.4245(5) 0.71624(17) 0.2024(4) 0.0477(10) Uani 1 1 d . .
C21 C 0.2291(6) 0.7096(2) 0.3291(5) 0.0874(16) Uani 1 1 d . .
H21A H 0.3143 0.7239 0.4013 0.131 Uiso 1 1 calc R U
H21B H 0.1577 0.6802 0.3539 0.131 Uiso 1 1 calc R U
H21C H 0.1605 0.7431 0.2887 0.131 Uiso 1 1 calc R U
C22 C 0.8678(6) 0.7813(2) -0.0079(5) 0.0844(16) Uani 1 1 d . .
H22A H 0.9362 0.7505 0.0437 0.127 Uiso 1 1 calc R U
H22B H 0.9410 0.8099 -0.0329 0.127 Uiso 1 1 calc R U
H22C H 0.7930 0.7627 -0.0804 0.127 Uiso 1 1 calc R U
N1 N 0.6009(3) 0.58581(12) 0.0593(2) 0.0356(7) Uani 1 1 d . .
O1 O 0.7695(4) 0.81167(12) 0.0597(3) 0.0719(9) Uani 1 1 d . .
O2 O 0.3103(3) 0.68220(12) 0.2455(3) 0.0652(8) Uani 1 1 d . .
O3 O 0.6277(4) 0.53401(12) -0.1160(3) 0.0617(8) Uani 1 1 d . .

loop_
_atom_site_aniso_label
_atom_site_aniso_U_11
_atom_site_aniso_U_22
_atom_site_aniso_U_33
_atom_site_aniso_U_23
_atom_site_aniso_U_13
_atom_site_aniso_U_12
Br1 0.0595(3) 0.1329(6) 0.0716(4) 0.0054(3) 0.0011(3) 0.0281(3)
C1 0.050(2) 0.051(3) 0.059(3) 0.002(2) 0.011(2) 0.0051(19)
C2 0.045(2) 0.057(3) 0.061(3) -0.004(2) 0.025(2) 0.0057(19)
C3 0.047(2) 0.048(2) 0.044(2) -0.0003(19) 0.019(2) -0.0016(18)
C4 0.045(2) 0.0286(19) 0.038(2) 0.0013(16) 0.0159(18) 0.0042(16)
C5 0.049(2) 0.046(2) 0.056(3) -0.004(2) 0.023(2) 0.0075(18)
C6 0.061(3) 0.060(3) 0.051(3) -0.006(2) 0.021(2) 0.009(2)
C7 0.052(2) 0.037(2) 0.043(2) 0.0008(18) 0.020(2) -0.0009(18)
C8 0.049(2) 0.029(2) 0.042(2) -0.0005(17) 0.0152(19) -0.0073(17)
C9 0.075(3) 0.035(2) 0.047(3) -0.0026(19) 0.015(2) -0.009(2)
C10 0.065(3) 0.051(3) 0.052(3) 0.004(2) -0.001(2) -0.007(2)
C11 0.047(2) 0.055(3) 0.067(3) 0.007(2) 0.005(2) 0.000(2)
C12 0.052(2) 0.042(2) 0.057(3) 0.0004(19) 0.017(2) 0.0000(19)
C13 0.042(2) 0.031(2) 0.044(2) 0.0042(17) 0.0174(18) -0.0031(16)
C14 0.0336(18) 0.034(2) 0.039(2) -0.0037(16) 0.0169(17) 0.0010(15)
C15 0.0354(19) 0.036(2) 0.042(2) -0.0045(17) 0.0092(17) 0.0070(16)
C16 0.0379(19) 0.036(2) 0.050(2) -0.0029(18) 0.0124(18) 0.0048(16)
C17 0.044(2) 0.042(2) 0.066(3) -0.004(2) 0.014(2) -0.0025(19)
C18 0.056(3) 0.036(2) 0.079(3) -0.018(2) 0.011(2) 0.002(2)
C19 0.056(2) 0.047(3) 0.070(3) -0.022(2) 0.024(2) 0.003(2)
C20 0.046(2) 0.046(3) 0.055(3) -0.013(2) 0.020(2) 0.0005(18)
C21 0.097(4) 0.087(4) 0.102(4) -0.032(3) 0.068(3) -0.007(3)
C22 0.089(4) 0.067(3) 0.121(4) -0.008(3) 0.068(4) -0.022(3)
N1 0.0404(16) 0.0331(16) 0.0349(17) -0.0036(13) 0.0130(14) 0.0026(13)
O1 0.0739(19) 0.0430(17) 0.110(3) -0.0090(16) 0.0437(19) -0.0158(15)
O2 0.0716(19) 0.0563(18) 0.087(2) -0.0232(15) 0.0531(18) -0.0048(15)
O3 0.0664(18) 0.0683(19) 0.0555(18) -0.0194(15) 0.0254(16) 0.0146(15)

loop_
_atom_type_symbol
_atom_type_description
_atom_type_scat_dispersion_real
_atom_type_scat_dispersion_imag
_atom_type_scat_source
C C 0.0033 0.0016 'International Tables Vol C Tables 4.2.6.8 and 6.1.1.4'
H H 0.0000 0.0000 'International Tables Vol C Tables 4.2.6.8 and 6.1.1.4'
N N 0.0061 0.0033 'International Tables Vol C Tables 4.2.6.8 and 6.1.1.4'
O O 0.0106 0.0060 'International Tables Vol C Tables 4.2.6.8 and 6.1.1.4'
Br Br -0.2901 2.4595 'International Tables Vol C Tables 4.2.6.8 and 6.1.1.4'

loop_
_geom_angle_atom_site_label_1
_geom_angle_atom_site_label_2
_geom_angle_atom_site_label_3
_geom_angle
C2 C1 C6 120.0(4)
C2 C1 Br1 119.1(3)
C6 C1 Br1 120.9(3)
C1 C2 C3 119.4(4)
C1 C2 H2 120.3
C3 C2 H2 120.3
C4 C3 C2 121.4(4)
C4 C3 H3 119.3
C2 C3 H3 119.3
C5 C4 C3 118.5(3)
C5 C4 N1 119.6(3)
C3 C4 N1 121.9(3)
C4 C5 C6 119.9(3)
C4 C5 H5 120.1
C6 C5 H5 120.1
C1 C6 C5 120.8(4)
C1 C6 H6 119.6
C5 C6 H6 119.6
O3 C7 N1 126.2(3)
O3 C7 C8 127.6(3)
N1 C7 C8 106.2(3)
C13 C8 C9 121.5(4)
C13 C8 C7 109.6(3)
C9 C8 C7 128.9(3)
C10 C9 C8 118.1(4)
C10 C9 H9 121.0
C8 C9 H9 121.0
C11 C10 C9 121.3(4)
C11 C10 H10 119.3
C9 C10 H10 119.3
C10 C11 C12 119.9(4)
C10 C11 H11 120.1
C12 C11 H11 120.1
C11 C12 C13 119.3(4)
C11 C12 H12 120.4
C13 C12 H12 120.4
C8 C13 C12 119.9(4)
C8 C13 C14 109.7(3)
C12 C13 C14 130.4(3)
N1 C14 C13 103.1(3)
N1 C14 C15 112.7(3)
C13 C14 C15 110.8(3)
N1 C14 H14 110.0
C13 C14 H14 110.0
C15 C14 H14 110.0
C16 C15 C20 119.1(3)
C16 C15 C14 121.7(3)
C20 C15 C14 119.0(3)
C15 C16 C17 121.1(3)
C15 C16 H16 119.4
C17 C16 H16 119.4
O1 C17 C18 116.6(3)
O1 C17 C16 124.5(3)
C18 C17 C16 118.9(4)
C19 C18 C17 120.6(4)
C19 C18 H18 119.7
C17 C18 H18 119.7
C20 C19 C18 120.4(4)
C20 C19 H19 119.8
C18 C19 H19 119.8
C19 C20 O2 124.5(3)
C19 C20 C15 119.9(3)
O2 C20 C15 115.6(3)
O2 C21 H21A 109.5
O2 C21 H21B 109.5
H21A C21 H21B 109.5
O2 C21 H21C 109.5
H21A C21 H21C 109.5
H21B C21 H21C 109.5
O1 C22 H22A 109.5
O1 C22 H22B 109.5
H22A C22 H22B 109.5
O1 C22 H22C 109.5
H22A C22 H22C 109.5
H22B C22 H22C 109.5
C7 N1 C4 125.8(3)
C7 N1 C14 111.4(3)
C4 N1 C14 122.6(3)
C17 O1 C22 117.8(3)
C20 O2 C21 118.7(3)

loop_
_geom_bond_atom_site_label_1
_geom_bond_atom_site_label_2
_geom_bond_distance
Br1 C1 1.905(4)
C1 C2 1.369(6)
C1 C6 1.377(5)
C2 C3 1.402(6)
C2 H2 0.9300
C3 C4 1.390(5)
C3 H3 0.9300
C4 C5 1.384(5)
C4 N1 1.421(5)
C5 C6 1.403(6)
C5 H5 0.9300
C6 H6 0.9300
C7 O3 1.214(4)
C7 N1 1.394(5)
C7 C8 1.489(5)
C8 C13 1.368(5)
C8 C9 1.389(5)
C9 C10 1.387(6)
C9 H9 0.9300
C10 C11 1.382(6)
C10 H10 0.9300
C11 C12 1.385(6)
C11 H11 0.9300
C12 C13 1.399(5)
C12 H12 0.9300
C13 C14 1.505(5)
C14 N1 1.480(4)
C14 C15 1.515(5)
C14 H14 0.9800
C15 C16 1.386(5)
C15 C20 1.399(5)
C16 C17 1.391(5)
C16 H16 0.9300
C17 O1 1.377(5)
C17 C18 1.387(5)
C18 C19 1.381(5)
C18 H18 0.9300
C19 C20 1.380(5)
C19 H19 0.9300
C20 O2 1.380(4)
C21 O2 1.418(4)
C21 H21A 0.9600
C21 H21B 0.9600
C21 H21C 0.9600
C22 O1 1.411(5)
C22 H22A 0.9600
C22 H22B 0.9600
C22 H22C 0.9600

loop_
_geom_hbond_atom_site_label_D
_geom_hbond_atom_site_label_H
_geom_hbond_atom_site_label_A
_geom_hbond_distance_DH
_geom_hbond_distance_HA
_geom_hbond_distance_DA
_geom_hbond_angle_DHA
_geom_hbond_site_symmetry_A
C3 H3 O3 0.93 2.31 2.886(5) 119.8 .
C2 H2 O3 0.93 2.46 3.349(5) 159.7 3_765

loop_
_geom_torsion_atom_site_label_1
_geom_torsion_atom_site_label_2
_geom_torsion_atom_site_label_3
_geom_torsion_atom_site_label_4
_geom_torsion
C6 C1 C2 C3 -0.1(6)
Br1 C1 C2 C3 179.9(3)
C1 C2 C3 C4 -0.2(6)
C2 C3 C4 C5 0.8(5)
C2 C3 C4 N1 -179.6(3)
C3 C4 C5 C6 -0.9(5)
N1 C4 C5 C6 179.4(3)
C2 C1 C6 C5 0.0(6)
Br1 C1 C6 C5 179.9(3)
C4 C5 C6 C1 0.6(6)
O3 C7 C8 C13 176.4(4)
N1 C7 C8 C13 -2.2(4)
O3 C7 C8 C9 -3.6(6)
N1 C7 C8 C9 177.9(3)
C13 C8 C9 C10 -0.2(5)
C7 C8 C9 C10 179.7(3)
C8 C9 C10 C11 -0.6(6)
C9 C10 C11 C12 1.2(6)
C10 C11 C12 C13 -1.0(6)
C9 C8 C13 C12 0.4(5)
C7 C8 C13 C12 -179.5(3)
C9 C8 C13 C14 -177.6(3)
C7 C8 C13 C14 2.4(4)
C11 C12 C13 C8 0.2(5)
C11 C12 C13 C14 177.8(3)
C8 C13 C14 N1 -1.8(3)
C12 C13 C14 N1 -179.5(3)
C8 C13 C14 C15 119.0(3)
C12 C13 C14 C15 -58.7(5)
N1 C14 C15 C16 26.3(4)
C13 C14 C15 C16 -88.6(4)
N1 C14 C15 C20 -159.0(3)
C13 C14 C15 C20 86.0(4)
C20 C15 C16 C17 -1.1(5)
C14 C15 C16 C17 173.6(3)
C15 C16 C17 O1 -179.4(4)
C15 C16 C17 C18 0.5(5)
O1 C17 C18 C19 -180.0(4)
C16 C17 C18 C19 0.1(6)
C17 C18 C19 C20 -0.1(6)
C18 C19 C20 O2 -179.1(4)
C18 C19 C20 C15 -0.5(6)
C16 C15 C20 C19 1.0(5)
C14 C15 C20 C19 -173.8(3)
C16 C15 C20 O2 179.7(3)
C14 C15 C20 O2 4.9(5)
O3 C7 N1 C4 -2.9(6)
C8 C7 N1 C4 175.6(3)
O3 C7 N1 C14 -177.5(3)
C8 C7 N1 C14 1.0(3)
C5 C4 N1 C7 -157.9(3)
C3 C4 N1 C7 22.5(5)
C5 C4 N1 C14 16.2(5)
C3 C4 N1 C14 -163.4(3)
C13 C14 N1 C7 0.4(3)
C15 C14 N1 C7 -119.2(3)
C13 C14 N1 C4 -174.4(3)
C15 C14 N1 C4 66.0(4)
C18 C17 O1 C22 176.6(4)
C16 C17 O1 C22 -3.5(6)
C19 C20 O2 C21 -6.8(6)
C15 C20 O2 C21 174.6(4)
